data_4062807
_journal_name_full Organometallics
_journal_paper_doi 10.1021/om049670u
_journal_year 2004
_chemical_formula_moiety ' C30 H48 Li1 N1 O1 P2 '
_chemical_formula_sum 'C30 H48 Li N O P2'
_chemical_formula_weight 507.61
_space_group_IT_number 15
_symmetry_cell_setting monoclinic
_symmetry_space_group_name_Hall '-C 2yc'
_symmetry_space_group_name_H-M 'C 1 2/c 1'
_cell_angle_alpha 90
_cell_angle_beta 103.126(13)
_cell_angle_gamma 90
_cell_formula_units_Z 8
_cell_length_a 39.230(5)
_cell_length_b 9.6657(13)
_cell_length_c 17.041(3)
_cell_measurement_temperature 294
_cell_volume 6292.8(16)
_diffrn_ambient_temperature 294
_exptl_crystal_density_diffrn 1.072
_cod_depositor_comments
;
The following automatic conversions were performed:
'_symmetry_cell_setting' value 'Monoclinic' changed to 'monoclinic'
according to '/home/saulius/struct/CIF-dictionaries/cif_core.dic'
dictionary named 'cif_core.dic' version 2.4.1 from 2010-06-29.

Automatic conversion script
Id: cif_fix_enum 1527 2010-12-29 10:47:43Z saulius 
;
_cod_original_sg_symbol_H-M 'C 2/c'
_cod_original_formula_sum ' C30 H48 Li1 N1 O1 P2 '
_cod_database_code 4062807

loop_
_symmetry_equiv_pos_as_xyz
x,y,z
-x,-y,-z
x+1/2,y+1/2,z
-x+1/2,-y+1/2,-z
-x,y,-z+1/2
x,-y,z+1/2
-x+1/2,y+1/2,-z+1/2
x+1/2,-y+1/2,z+1/2

loop_
_atom_site_label
_atom_site_type_symbol
_atom_site_fract_x
_atom_site_fract_y
_atom_site_fract_z
_atom_site_U_iso_or_equiv
_atom_site_occupancy
_atom_site_adp_type
_atom_site_refinement_flags_posn
_atom_site_refinement_flags_adp
_atom_site_refinement_flags_occupancy
_atom_site_disorder_assembly
_atom_site_disorder_group
_atom_site_attached_hydrogens
P1 P 0.57376(2) 0.38923(10) 0.17409(5) 0.0489 1.0000 Uani . . . . . .
P2 P 0.67392(2) 0.31286(9) 0.06541(5) 0.0399 1.0000 Uani . . . . . .
C1 C 0.62961(8) 0.2261(3) 0.25323(18) 0.0432 1.0000 Uani . . . . . .
C2 C 0.60203(8) 0.3151(4) 0.26388(17) 0.0445 1.0000 Uani . . . . . .
C3 C 0.59760(9) 0.3429(4) 0.34140(19) 0.0527 1.0000 Uani . . . . . .
C4 C 0.61892(10) 0.2909(4) 0.41035(19) 0.0570 1.0000 Uani . . . . . .
C5 C 0.64640(10) 0.2079(4) 0.40031(19) 0.0573 1.0000 Uani . . . . . .
C6 C 0.65182(9) 0.1760(4) 0.32555(19) 0.0532 1.0000 Uani . . . . . .
C7 C 0.61335(13) 0.3257(5) 0.4932(2) 0.0808 1.0000 Uani . . . . . .
C8 C 0.56766(10) 0.5704(4) 0.2053(2) 0.0646 1.0000 Uani . . . . . .
C9 C 0.60258(14) 0.6417(5) 0.2239(3) 0.0907 1.0000 Uani . . . . . .
C10 C 0.54202(15) 0.6511(6) 0.1415(3) 0.1161 1.0000 Uani . . . . . .
C11 C 0.53148(10) 0.3015(6) 0.1729(2) 0.0779 1.0000 Uani . . . . . .
C12 C 0.53692(14) 0.1475(7) 0.1785(3) 0.1175 1.0000 Uani . . . . . .
C13 C 0.50338(14) 0.3363(7) 0.0984(4) 0.1491 1.0000 Uani . . . . . .
C21 C 0.65814(8) 0.1049(3) 0.16324(17) 0.0427 1.0000 Uani . . . . . .
C22 C 0.67991(8) 0.1398(3) 0.10980(17) 0.0391 1.0000 Uani . . . . . .
C23 C 0.70263(8) 0.0409(3) 0.09111(18) 0.0459 1.0000 Uani . . . . . .
C24 C 0.70495(8) -0.0930(4) 0.1211(2) 0.0509 1.0000 Uani . . . . . .
C25 C 0.68279(9) -0.1260(4) 0.1713(2) 0.0566 1.0000 Uani . . . . . .
C26 C 0.66028(9) -0.0315(4) 0.1921(2) 0.0540 1.0000 Uani . . . . . .
C27 C 0.73009(11) -0.1962(4) 0.0997(3) 0.0734 1.0000 Uani . . . . . .
C28 C 0.70706(9) 0.4197(4) 0.1340(2) 0.0527 1.0000 Uani . . . . . .
C29 C 0.74453(10) 0.3709(6) 0.1464(3) 0.0908 1.0000 Uani . . . . . .
C30 C 0.69735(11) 0.4420(5) 0.2145(2) 0.0730 1.0000 Uani . . . . . .
C31 C 0.69160(8) 0.2998(4) -0.02650(18) 0.0472 1.0000 Uani . . . . . .
C32 C 0.66912(10) 0.2036(5) -0.0875(2) 0.0666 1.0000 Uani . . . . . .
C33 C 0.69324(11) 0.4424(4) -0.0628(2) 0.0737 1.0000 Uani . . . . . .
C41 C 0.58724(13) 0.0519(5) -0.0153(3) 0.0927 1.0000 Uani . . . . . .
C42 C 0.5687(4) 0.0195(14) -0.1031(12) 0.1238 0.67(3) Uani . . P . . .
C43 C 0.5488(2) 0.1301(8) -0.1319(4) 0.1451 1.0000 Uani . . . . . .
C44 C 0.56302(13) 0.2493(5) -0.0813(3) 0.0940 1.0000 Uani . . . . . .
C421 C 0.5556(6) 0.003(2) -0.0651(14) 0.089(6) 0.33(3) Uiso . . P . . .
N1 N 0.63428(6) 0.2031(3) 0.17737(15) 0.0457 1.0000 Uani . . . . . .
Li1 Li 0.61065(14) 0.3008(6) 0.0807(3) 0.0517 1.0000 Uani . . . . . .
O1 O 0.58384(7) 0.1976(3) -0.00932(14) 0.0683 1.0000 Uani . . . . . .
H411 H 0.6112 0.0257 -0.0048 0.1172 1.0000 Uiso . . . . . .
H412 H 0.5761 0.0056 0.0213 0.1172 1.0000 Uiso . . . . . .
H421 H 0.5856 0.0039 -0.1344 0.1477 0.67(3) Uiso . . P . . .
H422 H 0.5544 -0.0602 -0.1050 0.1477 0.67(3) Uiso . . P . . .
H4211 H 0.5585 -0.0839 -0.0890 0.1154 0.33(3) Uiso . . P . . .
H4212 H 0.5373 -0.0040 -0.0369 0.1154 0.33(3) Uiso . . P . . .
H431 H 0.5498 0.1471 -0.1862 0.1739 1.0000 Uiso . . . . . .
H432 H 0.5253 0.1141 -0.1291 0.1739 1.0000 Uiso . . . . . .
H441 H 0.5768 0.3048 -0.1082 0.1149 1.0000 Uiso . . . . . .
H442 H 0.5444 0.3032 -0.0702 0.1149 1.0000 Uiso . . . . . .
H31 H 0.5787 0.4011 0.3467 0.0700 1.0000 Uiso . . . . . .
H51 H 0.6620 0.1718 0.4467 0.0724 1.0000 Uiso . . . . . .
H61 H 0.6711 0.1186 0.3220 0.0684 1.0000 Uiso . . . . . .
H71 H 0.5891 0.3391 0.4901 0.1069 1.0000 Uiso . . . . . .
H72 H 0.6257 0.4080 0.5122 0.1069 1.0000 Uiso . . . . . .
H73 H 0.6217 0.2519 0.5292 0.1069 1.0000 Uiso . . . . . .
H81 H 0.5580 0.5670 0.2517 0.0849 1.0000 Uiso . . . . . .
H91 H 0.6185 0.5908 0.2638 0.1167 1.0000 Uiso . . . . . .
H92 H 0.6113 0.6469 0.1763 0.1167 1.0000 Uiso . . . . . .
H93 H 0.6000 0.7324 0.2432 0.1167 1.0000 Uiso . . . . . .
H101 H 0.5189 0.6205 0.1399 0.1451 1.0000 Uiso . . . . . .
H102 H 0.5473 0.6364 0.0904 0.1451 1.0000 Uiso . . . . . .
H103 H 0.5439 0.7469 0.1542 0.1451 1.0000 Uiso . . . . . .
H111 H 0.5235 0.3343 0.2182 0.1015 1.0000 Uiso . . . . . .
H121 H 0.5545 0.1262 0.2252 0.1472 1.0000 Uiso . . . . . .
H122 H 0.5440 0.1155 0.1320 0.1472 1.0000 Uiso . . . . . .
H123 H 0.5156 0.1035 0.1819 0.1472 1.0000 Uiso . . . . . .
H131 H 0.5000 0.4336 0.0950 0.1793 1.0000 Uiso . . . . . .
H132 H 0.5105 0.3044 0.0517 0.1793 1.0000 Uiso . . . . . .
H133 H 0.4821 0.2924 0.1017 0.1793 1.0000 Uiso . . . . . .
H231 H 0.7173 0.0664 0.0561 0.0598 1.0000 Uiso . . . . . .
H251 H 0.6832 -0.2174 0.1920 0.0721 1.0000 Uiso . . . . . .
H261 H 0.6457 -0.0591 0.2269 0.0701 1.0000 Uiso . . . . . .
H271 H 0.7501 -0.1491 0.0905 0.0949 1.0000 Uiso . . . . . .
H272 H 0.7371 -0.2599 0.1428 0.0949 1.0000 Uiso . . . . . .
H273 H 0.7189 -0.2447 0.0524 0.0949 1.0000 Uiso . . . . . .
H281 H 0.7065 0.5056 0.1066 0.0700 1.0000 Uiso . . . . . .
H291 H 0.7501 0.3575 0.0955 0.1168 1.0000 Uiso . . . . . .
H292 H 0.7598 0.4384 0.1762 0.1168 1.0000 Uiso . . . . . .
H293 H 0.7473 0.2860 0.1753 0.1168 1.0000 Uiso . . . . . .
H301 H 0.6738 0.4727 0.2056 0.0958 1.0000 Uiso . . . . . .
H302 H 0.7124 0.5099 0.2446 0.0958 1.0000 Uiso . . . . . .
H303 H 0.6999 0.3575 0.2437 0.0958 1.0000 Uiso . . . . . .
H311 H 0.7146 0.2626 -0.0121 0.0628 1.0000 Uiso . . . . . .
H321 H 0.6683 0.1149 -0.0640 0.0865 1.0000 Uiso . . . . . .
H322 H 0.6789 0.1957 -0.1335 0.0865 1.0000 Uiso . . . . . .
H323 H 0.6461 0.2400 -0.1032 0.0865 1.0000 Uiso . . . . . .
H331 H 0.7074 0.5014 -0.0241 0.1002 1.0000 Uiso . . . . . .
H332 H 0.7031 0.4353 -0.1087 0.1002 1.0000 Uiso . . . . . .
H333 H 0.6703 0.4797 -0.0785 0.1002 1.0000 Uiso . . . . . .

loop_
_atom_site_aniso_label
_atom_site_aniso_U_11
_atom_site_aniso_U_22
_atom_site_aniso_U_33
_atom_site_aniso_U_23
_atom_site_aniso_U_13
_atom_site_aniso_U_12
P1 0.0404(4) 0.0690(6) 0.0382(5) 0.0007(5) 0.0104(3) 0.0042(5)
P2 0.0435(4) 0.0407(5) 0.0373(4) 0.0027(4) 0.0130(3) 0.0027(4)
C1 0.0389(17) 0.049(2) 0.0416(18) 0.0039(15) 0.0082(14) -0.0101(15)
C2 0.0428(17) 0.054(2) 0.0375(17) 0.0028(16) 0.0099(14) -0.0036(17)
C3 0.060(2) 0.059(2) 0.0430(19) 0.0005(16) 0.0192(16) -0.0063(17)
C4 0.079(2) 0.059(2) 0.0335(18) 0.0011(17) 0.0139(17) -0.014(2)
C5 0.067(2) 0.063(2) 0.0377(18) 0.0109(18) 0.0017(16) -0.008(2)
C6 0.0540(19) 0.060(2) 0.0442(19) 0.0060(18) 0.0078(16) 0.0003(18)
C7 0.114(3) 0.088(3) 0.044(2) -0.003(2) 0.027(2) -0.012(3)
C8 0.068(2) 0.076(3) 0.051(2) 0.007(2) 0.0185(18) 0.020(2)
C9 0.110(4) 0.078(3) 0.082(3) -0.002(2) 0.016(3) -0.005(3)
C10 0.119(4) 0.111(5) 0.105(4) 0.011(3) -0.003(3) 0.050(3)
C11 0.048(2) 0.117(4) 0.069(3) -0.005(3) 0.0138(19) -0.017(3)
C12 0.096(4) 0.132(5) 0.112(4) 0.015(4) -0.003(3) -0.058(4)
C13 0.068(3) 0.174(7) 0.171(6) 0.032(5) -0.043(4) -0.032(4)
C21 0.0437(17) 0.046(2) 0.0356(16) 0.0042(16) 0.0044(13) -0.0032(16)
C22 0.0402(16) 0.0412(18) 0.0336(16) -0.0015(14) 0.0035(13) 0.0019(14)
C23 0.0461(18) 0.045(2) 0.0473(19) -0.0012(16) 0.0110(14) 0.0009(16)
C24 0.0527(19) 0.042(2) 0.053(2) -0.0052(17) 0.0022(16) 0.0024(16)
C25 0.067(2) 0.0399(19) 0.060(2) 0.0066(18) 0.0076(18) -0.0034(18)
C26 0.058(2) 0.054(2) 0.0492(19) 0.0107(18) 0.0117(16) -0.0045(18)
C27 0.083(3) 0.044(2) 0.092(3) -0.004(2) 0.017(2) 0.009(2)
C28 0.060(2) 0.047(2) 0.055(2) -0.0018(17) 0.0205(17) -0.0097(17)
C29 0.054(2) 0.128(4) 0.088(3) -0.050(3) 0.010(2) -0.017(3)
C30 0.081(3) 0.077(3) 0.063(2) -0.026(2) 0.021(2) -0.017(2)
C31 0.0514(18) 0.054(2) 0.0393(17) -0.0005(17) 0.0172(15) 0.0011(17)
C32 0.071(2) 0.087(3) 0.0419(19) -0.008(2) 0.0129(17) -0.002(2)
C33 0.097(3) 0.070(3) 0.064(2) 0.013(2) 0.040(2) -0.004(2)
C41 0.092(3) 0.068(3) 0.111(4) -0.005(3) 0.007(3) -0.001(3)
C42 0.111(8) 0.100(8) 0.131(12) -0.065(8) -0.034(8) 0.023(7)
C43 0.168(6) 0.126(5) 0.107(5) -0.033(4) -0.040(4) -0.008(5)
C44 0.104(4) 0.096(4) 0.065(3) -0.007(3) -0.016(3) 0.012(3)
N1 0.0439(14) 0.0551(17) 0.0402(14) 0.0060(14) 0.0140(12) 0.0064(14)
Li1 0.054(3) 0.062(4) 0.041(3) 0.005(3) 0.016(2) 0.003(3)
O1 0.0759(17) 0.0645(18) 0.0565(15) -0.0067(14) -0.0014(13) 0.0065(15)

loop_
_geom_bond_atom_site_label_1
_geom_bond_site_symmetry_1
_geom_bond_atom_site_label_2
_geom_bond_site_symmetry_2
_geom_bond_distance
_geom_bond_publ_flag
P1 . C2 . 1.820(3) yes
P1 . C8 . 1.861(4) yes
P1 . C11 . 1.859(4) yes
P1 . Li1 . 2.531(5) yes
P2 . C22 . 1.829(3) yes
P2 . C28 . 1.853(3) yes
P2 . C31 . 1.855(3) yes
P2 . Li1 . 2.556(5) yes
C1 . C2 . 1.426(4) yes
C1 . C6 . 1.423(4) yes
C1 . N1 . 1.364(4) yes
C2 . C3 . 1.397(4) yes
C3 . C4 . 1.373(5) yes
C3 . H31 . 0.950 no
C4 . C5 . 1.385(5) yes
C4 . C7 . 1.514(5) yes
C5 . C6 . 1.374(5) yes
C5 . H51 . 0.950 no
C6 . H61 . 0.950 no
C7 . H71 . 0.950 no
C7 . H72 . 0.950 no
C7 . H73 . 0.950 no
C8 . C9 . 1.502(6) yes
C8 . C10 . 1.519(6) yes
C8 . H81 . 0.950 no
C9 . H91 . 0.950 no
C9 . H92 . 0.950 no
C9 . H93 . 0.950 no
C10 . H101 . 0.950 no
C10 . H102 . 0.950 no
C10 . H103 . 0.950 no
C11 . C12 . 1.504(8) yes
C11 . C13 . 1.518(7) yes
C11 . H111 . 0.950 no
C12 . H121 . 0.950 no
C12 . H122 . 0.950 no
C12 . H123 . 0.950 no
C13 . H131 . 0.950 no
C13 . H132 . 0.950 no
C13 . H133 . 0.950 no
C21 . C22 . 1.423(4) yes
C21 . C26 . 1.403(5) yes
C21 . N1 . 1.392(4) yes
C22 . C23 . 1.392(4) yes
C23 . C24 . 1.387(5) yes
C23 . H231 . 0.950 no
C24 . C25 . 1.388(5) yes
C24 . C27 . 1.505(5) yes
C25 . C26 . 1.372(5) yes
C25 . H251 . 0.950 no
C26 . H261 . 0.950 no
C27 . H271 . 0.950 no
C27 . H272 . 0.950 no
C27 . H273 . 0.950 no
C28 . C29 . 1.513(5) yes
C28 . C30 . 1.520(5) yes
C28 . H281 . 0.950 no
C29 . H291 . 0.950 no
C29 . H292 . 0.950 no
C29 . H293 . 0.950 no
C30 . H301 . 0.950 no
C30 . H302 . 0.950 no
C30 . H303 . 0.950 no
C31 . C32 . 1.519(5) yes
C31 . C33 . 1.518(5) yes
C31 . H311 . 0.950 no
C32 . H321 . 0.950 no
C32 . H322 . 0.950 no
C32 . H323 . 0.950 no
C33 . H331 . 0.950 no
C33 . H332 . 0.950 no
C33 . H333 . 0.950 no
C41 . C42 . 1.541(14) yes
C41 . C421 . 1.418(19) yes
C41 . O1 . 1.420(5) yes
C41 . H411 . 0.950 no
C41 . H412 . 0.950 no
C42 . C43 . 1.348(11) yes
C42 . H421 . 0.951 no
C42 . H422 . 0.949 no
C43 . C44 . 1.469(7) yes
C43 . C421 . 1.66(2) yes
C43 . H431 . 0.950 no
C43 . H432 . 0.950 no
C44 . O1 . 1.403(5) yes
C44 . H441 . 0.950 no
C44 . H442 . 0.950 no
C421 . H4211 . 0.951 no
C421 . H4212 . 0.949 no
N1 . Li1 . 1.942(6) yes
Li1 . O1 . 1.929(6) yes
